data_2206356
loop_
_publ_author_name
'Odaba\;so\<glu, Mustafa'
'B\"uy\"ukg\"ung\"or, Orhan'
'Albayrak, \,Ci\<gdem'

_publ_section_title
;
 <i>O</i>,<i>O</i>-Bis(2-<i>tert</i>-butyl-4-methoxyphenyl)
 chlorothiophosphonate
;
_journal_coeditor_code BT6694
_journal_issue 8
_journal_name_full 'Acta Crystallographica Section E'
_journal_page_first o2528
_journal_page_last o2530
_journal_paper_doi 10.1107/S1600536805021860
_journal_volume 61
_journal_year 2005
_chemical_formula_iupac 'C22 H30 Cl O4 P S'
_chemical_formula_moiety 'C22 H30 Cl O4 P S'
_chemical_formula_sum 'C22 H30 Cl O4 P S'
_chemical_formula_weight 456.94
_chemical_name_systematic
;
O,O-Bis(2-tert-butyl-4-methoxyphenyl) chlorothiophosphonate
;
_space_group_IT_number 9
_symmetry_cell_setting monoclinic
_symmetry_space_group_name_Hall 'C -2yc'
_symmetry_space_group_name_H-M 'C 1 c 1'
_atom_sites_solution_hydrogens geom
_atom_sites_solution_primary direct
_atom_sites_solution_secondary difmap
_cell_angle_alpha 90.00
_cell_angle_beta 105.740(9)
_cell_angle_gamma 90.00
_cell_formula_units_Z 4
_cell_length_a 23.592(3)
_cell_length_b 8.3111(6)
_cell_length_c 12.5067(14)
_cell_measurement_reflns_used 16485
_cell_measurement_temperature 150
_cell_measurement_theta_max 26.71
_cell_measurement_theta_min 1.70
_cell_volume 2360.3(4)
_computing_cell_refinement X-AREA
_computing_data_collection 'X-AREA (Stoe & Cie, 2002)'
_computing_data_reduction 'X-RED32 (Stoe & Cie, 2002)'
_computing_molecular_graphics 'ORTEP-3 for Windows (Farrugia, 1997)'
_computing_publication_material 'WinGX (Farrugia, 1999)'
_computing_structure_refinement 'SHELXL97 (Sheldrick, 1997)'
_computing_structure_solution 'SHELXS97 (Sheldrick, 1997)'
_diffrn_ambient_temperature 150
_diffrn_measured_fraction_theta_full 1.000
_diffrn_measured_fraction_theta_max 1.000
_diffrn_measurement_device_type 'Stoe IPDS-II'
_diffrn_measurement_method '\w scans'
_diffrn_radiation_monochromator graphite
_diffrn_radiation_type MoK\a
_diffrn_radiation_wavelength 0.71073
_diffrn_reflns_av_R_equivalents 0.0317
_diffrn_reflns_av_sigmaI/netI 0.0216
_diffrn_reflns_limit_h_max 28
_diffrn_reflns_limit_h_min -28
_diffrn_reflns_limit_k_max 10
_diffrn_reflns_limit_k_min -10
_diffrn_reflns_limit_l_max 15
_diffrn_reflns_limit_l_min -15
_diffrn_reflns_number 16485
_diffrn_reflns_theta_full 26.00
_diffrn_reflns_theta_max 26.00
_diffrn_reflns_theta_min 1.79
_diffrn_standards_decay_% <2
_diffrn_standards_interval_count 0
_diffrn_standards_interval_time 0
_diffrn_standards_number 0
_exptl_absorpt_coefficient_mu 0.343
_exptl_absorpt_correction_T_max 0.8693
_exptl_absorpt_correction_T_min 0.8244
_exptl_absorpt_correction_type integration
_exptl_absorpt_process_details '(X-RED32; Stoe & Cie, 2002)'
_exptl_crystal_colour colorless
_exptl_crystal_density_diffrn 1.286
_exptl_crystal_density_method 'not measured'
_exptl_crystal_description prism
_exptl_crystal_F_000 968
_exptl_crystal_size_max 0.64
_exptl_crystal_size_mid 0.59
_exptl_crystal_size_min 0.55
_refine_diff_density_max 0.175
_refine_diff_density_min -0.233
_refine_ls_abs_structure_details 'Flack (1983)'
_refine_ls_extinction_coef 0.0038(3)
_refine_ls_extinction_expression Fc^*^=kFc[1+0.001xFc^2^\l^3^/sin(2\q)]^-1/4^
_refine_ls_extinction_method SHELXL97
_refine_ls_goodness_of_fit_ref 1.115
_refine_ls_hydrogen_treatment constr
_refine_ls_matrix_type full
_refine_ls_number_parameters 270
_refine_ls_number_reflns 4630
_refine_ls_number_restraints 2
_refine_ls_restrained_S_all 1.115
_refine_ls_R_factor_all 0.0303
_refine_ls_R_factor_gt 0.0267
_refine_ls_shift/su_max 0.000
_refine_ls_shift/su_mean 0.000
_refine_ls_structure_factor_coef Fsqd
_refine_ls_weighting_details 'w = 1/[\s^2^(Fo^2^)+(0.0348P)^2^+1.103P] where P = (Fo^2^+2Fc^2^)/3'
_refine_ls_weighting_scheme calc
_refine_ls_wR_factor_gt 0.0716
_refine_ls_wR_factor_ref 0.0735
_reflns_number_gt 4160
_reflns_number_total 4630
_reflns_threshold_expression I>2\s(I)
_cod_data_source_file bt6694.cif
_cod_data_source_block I
_cod_original_sg_symbol_Hall ' C-2yc'
_cod_original_sg_symbol_H-M 'C c'
_cod_database_code 2206356
_cod_database_fobs_code 2206356

loop_
_symmetry_equiv_pos_as_xyz
'x, y, z'
'x, -y, z+1/2'
'x+1/2, y+1/2, z'
'x+1/2, -y+1/2, z+1/2'

loop_
_atom_site_label
_atom_site_fract_x
_atom_site_fract_y
_atom_site_fract_z
_atom_site_U_iso_or_equiv
_atom_site_adp_type
_atom_site_calc_flag
_atom_site_refinement_flags
_atom_site_occupancy
_atom_site_type_symbol
C1 0.61457(18) 0.2884(5) 0.7043(4) 0.0233(9) Uani d . 1 C
C2 0.65778(19) 0.4160(5) 0.7298(4) 0.0247(9) Uani d . 1 C
C3 0.70775(18) 0.3899(5) 0.8108(4) 0.0248(9) Uani d . 1 C
H3 0.7358 0.4711 0.8302 0.030 Uiso calc R 1 H
C4 0.71839(19) 0.2351(5) 0.8684(4) 0.0247(9) Uani d . 1 C
C5 0.67790(18) 0.1184(5) 0.8424(3) 0.0278(9) Uani d . 1 C
H5 0.6846 0.0206 0.8798 0.033 Uiso calc R 1 H
C6 0.62496(18) 0.1431(5) 0.7584(4) 0.0255(9) Uani d . 1 C
H6 0.5972 0.0612 0.7397 0.031 Uiso calc R 1 H
C7 0.6451(2) 0.5797(5) 0.6695(4) 0.0303(10) Uani d . 1 C
C8 0.6370(2) 0.5587(6) 0.5439(5) 0.0422(13) Uani d . 1 C
H8A 0.6272 0.6606 0.5073 0.063 Uiso calc R 1 H
H8B 0.6058 0.4833 0.5146 0.063 Uiso calc R 1 H
H8C 0.6729 0.5193 0.5314 0.063 Uiso calc R 1 H
C9 0.5908(2) 0.6681(6) 0.6915(5) 0.0426(12) Uani d . 1 C
H9A 0.5835 0.7661 0.6494 0.064 Uiso calc R 1 H
H9B 0.5987 0.6925 0.7692 0.064 Uiso calc R 1 H
H9C 0.5567 0.5999 0.6695 0.064 Uiso calc R 1 H
C10 0.6987(2) 0.6971(5) 0.7079(5) 0.0448(13) Uani d . 1 C
H10A 0.7327 0.6502 0.6920 0.067 Uiso calc R 1 H
H10B 0.7066 0.7159 0.7863 0.067 Uiso calc R 1 H
H10C 0.6895 0.7973 0.6688 0.067 Uiso calc R 1 H
C11 0.81095(19) 0.3284(6) 0.9857(4) 0.0352(11) Uani d . 1 C
H11A 0.8262 0.3593 0.9249 0.053 Uiso calc R 1 H
H11B 0.8426 0.2911 1.0463 0.053 Uiso calc R 1 H
H11C 0.7924 0.4194 1.0093 0.053 Uiso calc R 1 H
C21 0.43699(17) 0.2962(5) 0.3639(3) 0.0221(9) Uani d . 1 C
C22 0.39781(17) 0.4218(5) 0.3432(4) 0.0218(8) Uani d . 1 C
C23 0.34387(17) 0.3852(6) 0.2561(4) 0.0262(9) Uani d . 1 C
H23 0.3148 0.4637 0.2374 0.031 Uiso calc R 1 H
C24 0.33435(18) 0.2455(5) 0.2022(4) 0.0258(9) Uani d . 1 C
C25 0.37774(17) 0.1167(5) 0.2299(4) 0.0275(9) Uani d . 1 C
H25 0.3705 0.0171 0.1950 0.033 Uiso calc R 1 H
C26 0.42902(19) 0.1464(5) 0.3079(4) 0.0266(9) Uani d . 1 C
H26 0.4587 0.0692 0.3246 0.032 Uiso calc R 1 H
C27 0.4071(2) 0.5872(5) 0.4031(4) 0.0288(10) Uani d . 1 C
C28 0.3544(2) 0.6996(6) 0.3601(5) 0.0480(15) Uani d . 1 C
H28A 0.3482 0.7171 0.2819 0.072 Uiso calc R 1 H
H28B 0.3620 0.8007 0.3985 0.072 Uiso calc R 1 H
H28C 0.3198 0.6515 0.3730 0.072 Uiso calc R 1 H
C29 0.4615(2) 0.6646(6) 0.3781(4) 0.0393(12) Uani d . 1 C
H29A 0.4555 0.6709 0.2992 0.059 Uiso calc R 1 H
H29B 0.4957 0.6004 0.4103 0.059 Uiso calc R 1 H
H29C 0.4671 0.7709 0.4093 0.059 Uiso calc R 1 H
C30 0.4163(2) 0.5632(5) 0.5296(4) 0.0339(11) Uani d . 1 C
H30A 0.4193 0.6663 0.5654 0.051 Uiso calc R 1 H
H30B 0.4519 0.5035 0.5599 0.051 Uiso calc R 1 H
H30C 0.3835 0.5051 0.5420 0.051 Uiso calc R 1 H
C31 0.24133(18) 0.3299(6) 0.0825(4) 0.0361(11) Uani d . 1 C
H31A 0.2253 0.3564 0.1431 0.054 Uiso calc R 1 H
H31B 0.2104 0.2923 0.0207 0.054 Uiso calc R 1 H
H31C 0.2592 0.4238 0.0609 0.054 Uiso calc R 1 H
O1 0.56202(13) 0.3195(4) 0.6223(3) 0.0260(7) Uani d . 1 O
O2 0.76883(13) 0.2027(4) 0.9508(3) 0.0324(8) Uani d . 1 O
O3 0.49314(14) 0.3197(4) 0.4458(3) 0.0260(7) Uani d . 1 O
O4 0.28530(14) 0.2050(4) 0.1170(3) 0.0323(8) Uani d . 1 O
P1 0.52627(7) 0.19436(4) 0.53408(15) 0.02670(10) Uani d . 1 P
S1 0.47221(3) 0.06319(14) 0.59405(6) 0.0310(2) Uani d . 1 S
Cl1 0.58094(3) 0.06347(14) 0.47391(6) 0.0333(3) Uani d . 1 Cl

loop_
_atom_site_aniso_label
_atom_site_aniso_U_11
_atom_site_aniso_U_22
_atom_site_aniso_U_33
_atom_site_aniso_U_12
_atom_site_aniso_U_13
_atom_site_aniso_U_23
C1 0.0212(18) 0.0200(17) 0.028(2) -0.0072(14) 0.0050(17) -0.0089(15)
C2 0.030(2) 0.0183(17) 0.027(2) -0.0026(15) 0.0107(17) 0.0007(15)
C3 0.032(2) 0.0196(18) 0.026(2) -0.0043(16) 0.0131(17) -0.0005(16)
C4 0.031(2) 0.0233(18) 0.0188(19) 0.0071(15) 0.0050(16) 0.0058(14)
C5 0.031(2) 0.032(2) 0.0151(18) 0.0094(16) -0.0026(15) 0.0054(15)
C6 0.0203(19) 0.029(2) 0.025(2) -0.0026(17) 0.0009(16) 0.0022(18)
C7 0.030(2) 0.025(2) 0.031(2) -0.0076(16) 0.0018(18) -0.0044(16)
C8 0.043(3) 0.033(2) 0.051(3) -0.0048(19) 0.014(2) 0.017(2)
C9 0.034(2) 0.030(2) 0.061(3) 0.0113(19) 0.008(2) -0.002(2)
C10 0.052(3) 0.026(2) 0.050(3) -0.007(2) 0.003(3) -0.001(2)
C11 0.030(2) 0.040(2) 0.033(3) 0.0088(18) 0.0044(19) -0.008(2)
C21 0.0208(18) 0.029(2) 0.0136(18) -0.0064(15) -0.0008(15) -0.0056(14)
C22 0.0191(18) 0.0264(19) 0.0177(18) -0.0007(14) 0.0012(14) 0.0044(14)
C23 0.0169(16) 0.032(2) 0.025(2) 0.0040(16) -0.0022(15) 0.0073(18)
C24 0.0156(16) 0.038(2) 0.022(2) 0.0076(15) 0.0020(15) 0.0110(16)
C25 0.028(2) 0.0211(19) 0.034(2) 0.0088(15) 0.0098(17) -0.0007(16)
C26 0.030(2) 0.022(2) 0.027(2) 0.0067(17) 0.0070(18) 0.0021(17)
C27 0.033(2) 0.0173(17) 0.035(2) 0.0005(16) 0.0067(18) -0.0087(15)
C28 0.038(3) 0.032(3) 0.064(4) 0.017(2) -0.004(3) -0.015(2)
C29 0.057(3) 0.0195(19) 0.039(3) 0.002(2) 0.009(2) 0.0026(19)
C30 0.045(3) 0.034(2) 0.0201(19) 0.0029(19) 0.0051(18) -0.0041(16)
C31 0.023(2) 0.043(3) 0.033(3) 0.0120(18) -0.0083(18) 0.009(2)
O1 0.0192(14) 0.0256(15) 0.0272(16) 0.0020(11) -0.0038(12) -0.0011(11)
O2 0.0215(15) 0.0403(19) 0.0300(19) -0.0026(13) -0.0023(14) 0.0009(14)
O3 0.0286(16) 0.0201(14) 0.0252(16) 0.0014(11) 0.0001(12) 0.0024(11)
O4 0.0294(16) 0.0328(18) 0.0275(18) 0.0006(13) -0.0046(15) -0.0007(13)
P1 0.02940(19) 0.01983(17) 0.02479(18) -0.0009(6) -0.00303(14) -0.0009(6)
S1 0.0249(5) 0.0366(6) 0.0313(6) -0.0061(4) 0.0070(4) 0.0018(5)
Cl1 0.0286(6) 0.0384(6) 0.0333(6) 0.0069(4) 0.0092(5) -0.0030(5)

loop_
_atom_type_symbol
_atom_type_description
_atom_type_scat_dispersion_real
_atom_type_scat_dispersion_imag
_atom_type_scat_source
C C 0.0033 0.0016 'International Tables Vol C Tables 4.2.6.8 and 6.1.1.4'
H H 0.0000 0.0000 'International Tables Vol C Tables 4.2.6.8 and 6.1.1.4'
O O 0.0106 0.0060 'International Tables Vol C Tables 4.2.6.8 and 6.1.1.4'
P P 0.1023 0.0942 'International Tables Vol C Tables 4.2.6.8 and 6.1.1.4'
S S 0.1246 0.1234 'International Tables Vol C Tables 4.2.6.8 and 6.1.1.4'
Cl Cl 0.1484 0.1585 'International Tables Vol C Tables 4.2.6.8 and 6.1.1.4'

loop_
_geom_angle_atom_site_label_1
_geom_angle_atom_site_label_2
_geom_angle_atom_site_label_3
_geom_angle
_geom_angle_publ_flag
C6 C1 O1 121.8(4) y
C6 C1 C2 121.0(4) y
O1 C1 C2 117.2(4) y
C3 C2 C1 117.9(4) y
C3 C2 C7 121.5(4) ?
C1 C2 C7 120.5(4) ?
C2 C3 C4 120.7(4) y
C2 C3 H3 119.7 ?
C4 C3 H3 119.7 ?
C5 C4 O2 117.2(4) ?
C5 C4 C3 120.1(4) y
O2 C4 C3 122.7(4) ?
C4 C5 C6 120.3(4) y
C4 C5 H5 119.8 ?
C6 C5 H5 119.8 ?
C1 C6 C5 119.9(4) y
C1 C6 H6 120.1 ?
C5 C6 H6 120.1 ?
C8 C7 C2 110.7(4) ?
C8 C7 C10 104.5(4) ?
C2 C7 C10 111.5(4) ?
C8 C7 C9 110.6(4) ?
C2 C7 C9 112.7(4) ?
C10 C7 C9 106.5(4) ?
C7 C8 H8A 109.5 ?
C7 C8 H8B 109.5 ?
H8A C8 H8B 109.5 ?
C7 C8 H8C 109.5 ?
H8A C8 H8C 109.5 ?
H8B C8 H8C 109.5 ?
C7 C9 H9A 109.5 ?
C7 C9 H9B 109.5 ?
H9A C9 H9B 109.5 ?
C7 C9 H9C 109.5 ?
H9A C9 H9C 109.5 ?
H9B C9 H9C 109.5 ?
C7 C10 H10A 109.5 ?
C7 C10 H10B 109.5 ?
H10A C10 H10B 109.5 ?
C7 C10 H10C 109.5 ?
H10A C10 H10C 109.5 ?
H10B C10 H10C 109.5 ?
O2 C11 H11A 109.5 ?
O2 C11 H11B 109.5 ?
H11A C11 H11B 109.5 ?
O2 C11 H11C 109.5 ?
H11A C11 H11C 109.5 ?
H11B C11 H11C 109.5 ?
C22 C21 C26 125.7(4) ?
C22 C21 O3 118.0(3) y
C26 C21 O3 116.2(4) ?
C21 C22 C23 112.8(4) ?
C21 C22 C27 125.6(4) ?
C23 C22 C27 121.6(4) ?
C24 C23 C22 123.4(4) ?
C24 C23 H23 118.3 ?
C22 C23 H23 118.3 ?
C23 C24 O4 126.3(4) ?
C23 C24 C25 120.7(4) y
O4 C24 C25 113.0(4) ?
C26 C25 C24 118.0(4) y
C26 C25 H25 121.0 ?
C24 C25 H25 121.0 ?
C25 C26 C21 119.3(4) y
C25 C26 H26 120.4 ?
C21 C26 H26 120.4 ?
C28 C27 C29 108.4(4) ?
C28 C27 C30 108.1(4) ?
C29 C27 C30 111.5(4) ?
C28 C27 C22 112.0(4) ?
C29 C27 C22 106.8(4) ?
C30 C27 C22 109.9(4) ?
C27 C28 H28A 109.5 ?
C27 C28 H28B 109.5 ?
H28A C28 H28B 109.5 ?
C27 C28 H28C 109.5 ?
H28A C28 H28C 109.5 ?
H28B C28 H28C 109.5 ?
C27 C29 H29A 109.5 ?
C27 C29 H29B 109.5 ?
H29A C29 H29B 109.5 ?
C27 C29 H29C 109.5 ?
H29A C29 H29C 109.5 ?
H29B C29 H29C 109.5 ?
C27 C30 H30A 109.5 ?
C27 C30 H30B 109.5 ?
H30A C30 H30B 109.5 ?
C27 C30 H30C 109.5 ?
H30A C30 H30C 109.5 ?
H30B C30 H30C 109.5 ?
O4 C31 H31A 109.5 ?
O4 C31 H31B 109.5 ?
H31A C31 H31B 109.5 ?
O4 C31 H31C 109.5 ?
H31A C31 H31C 109.5 ?
H31B C31 H31C 109.5 ?
C1 O1 P1 126.0(3) ?
C4 O2 C11 118.4(4) ?
C21 O3 P1 126.4(3) y
C24 O4 C31 115.9(3) y
O3 P1 O1 97.13(5) y
O3 P1 S1 112.66(14) y
O1 P1 S1 112.02(15) y
O3 P1 Cl1 110.44(15) y
O1 P1 Cl1 110.26(14) y
S1 P1 Cl1 113.24(2) y

loop_
_geom_bond_atom_site_label_1
_geom_bond_atom_site_label_2
_geom_bond_distance
_geom_bond_publ_flag
C1 C6 1.373(6) y
C1 O1 1.402(5) y
C1 C2 1.446(5) y
C2 C3 1.347(6) y
C2 C7 1.545(6) ?
C3 C4 1.463(6) y
C3 H3 0.9300 ?
C4 C5 1.338(6) y
C4 O2 1.373(5) ?
C5 C6 1.412(5) y
C5 H5 0.9300 ?
C6 H6 0.9300 ?
C7 C8 1.540(8) ?
C7 C10 1.565(6) ?
C7 C9 1.566(7) ?
C8 H8A 0.9600 ?
C8 H8B 0.9600 ?
C8 H8C 0.9600 ?
C9 H9A 0.9600 ?
C9 H9B 0.9600 ?
C9 H9C 0.9600 ?
C10 H10A 0.9600 ?
C10 H10B 0.9600 ?
C10 H10C 0.9600 ?
C11 O2 1.427(6) ?
C11 H11A 0.9600 ?
C11 H11B 0.9600 ?
C11 H11C 0.9600 ?
C21 C22 1.372(5) y
C21 C26 1.416(6) ?
C21 O3 1.451(5) y
C22 C23 1.465(6) y
C22 C27 1.553(6) ?
C23 C24 1.330(6) y
C23 H23 0.9300 ?
C24 O4 1.385(5) ?
C24 C25 1.457(5) y
C25 C26 1.355(6) y
C25 H25 0.9300 ?
C26 H26 0.9300 ?
C27 C28 1.533(6) ?
C27 C29 1.540(7) ?
C27 C30 1.551(7) ?
C28 H28A 0.9600 ?
C28 H28B 0.9600 ?
C28 H28C 0.9600 ?
C29 H29A 0.9600 ?
C29 H29B 0.9600 ?
C29 H29C 0.9600 ?
C30 H30A 0.9600 ?
C30 H30B 0.9600 ?
C30 H30C 0.9600 ?
C31 O4 1.448(5) ?
C31 H31A 0.9600 ?
C31 H31B 0.9600 ?
C31 H31C 0.9600 ?
O1 P1 1.583(3) y
O3 P1 1.564(3) y
P1 S1 1.9740(18) y
P1 Cl1 1.9848(18) y

loop_
_geom_torsion_atom_site_label_1
_geom_torsion_atom_site_label_2
_geom_torsion_atom_site_label_3
_geom_torsion_atom_site_label_4
_geom_torsion
C6 C1 C2 C3 -2.2(7)
O1 C1 C2 C3 178.0(4)
C6 C1 C2 C7 -179.2(4)
O1 C1 C2 C7 1.0(6)
C1 C2 C3 C4 1.8(6)
C7 C2 C3 C4 178.8(4)
C2 C3 C4 C5 -1.2(7)
C2 C3 C4 O2 179.5(4)
O2 C4 C5 C6 -179.9(4)
C3 C4 C5 C6 0.8(7)
O1 C1 C6 C5 -178.4(4)
C2 C1 C6 C5 1.7(7)
C4 C5 C6 C1 -1.1(7)
C3 C2 C7 C8 120.6(5)
C1 C2 C7 C8 -62.5(6)
C3 C2 C7 C10 4.7(7)
C1 C2 C7 C10 -178.4(4)
C3 C2 C7 C9 -115.0(5)
C1 C2 C7 C9 61.9(6)
C26 C21 C22 C23 1.5(6)
O3 C21 C22 C23 177.8(4)
C26 C21 C22 C27 -178.7(4)
O3 C21 C22 C27 -2.4(7)
C21 C22 C23 C24 -0.7(6)
C27 C22 C23 C24 179.5(4)
C22 C23 C24 O4 -177.9(4)
C22 C23 C24 C25 1.6(7)
C23 C24 C25 C26 -3.1(7)
O4 C24 C25 C26 176.4(4)
C24 C25 C26 C21 3.8(6)
C22 C21 C26 C25 -3.2(7)
O3 C21 C26 C25 -179.6(4)
C21 C22 C27 C28 -179.6(5)
C23 C22 C27 C28 0.2(7)
C21 C22 C27 C29 61.8(6)
C23 C22 C27 C29 -118.4(4)
C21 C22 C27 C30 -59.3(6)
C23 C22 C27 C30 120.5(5)
C6 C1 O1 P1 -36.4(6)
C2 C1 O1 P1 143.4(3)
C5 C4 O2 C11 -175.7(4)
C3 C4 O2 C11 3.7(6)
C22 C21 O3 P1 139.9(4)
C26 C21 O3 P1 -43.4(5)
C23 C24 O4 C31 1.7(6)
C25 C24 O4 C31 -177.8(4)
C21 O3 P1 O1 -154.2(3)
C21 O3 P1 S1 -36.7(4)
C21 O3 P1 Cl1 91.0(3)
C1 O1 P1 O3 -157.0(3)
C1 O1 P1 S1 85.0(3)
C1 O1 P1 Cl1 -42.1(4)

loop_
_cod_related_entry_id
_cod_related_entry_database
_cod_related_entry_code
1 ChemSpider 21129169
